data_7243877
loop_
_publ_author_name
'Goel, Narender'
'Gajbhiye, Rahul L.'
'Saha, Moumita'
'Nagendra, Chennuru'
'Reddy, Araveeti Madhusudhana'
'Ravichandiran, V.'
'Das Saha, Krishna'
'Jaisankar, Parasuraman'

_publ_section_title
;
 A comparative assessment of in vitro cytotoxic activity and phytochemical
 profiling of Andrographis nallamalayana J.L.Ellis and Andrographis
 paniculata (Burm. f.) Nees using UPLC-QTOF-MS/MS approach
;
_journal_issue 57
_journal_name_full 'RSC Advances'
_journal_page_first 35918
_journal_page_last 35936
_journal_paper_doi 10.1039/D1RA07496B
_journal_volume 11
_journal_year 2021
_chemical_formula_moiety 'C17 H14 O6'
_chemical_formula_sum 'C17 H14 O6'
_chemical_formula_weight 314.28
_chemical_name_systematic 'Skullcapflavone I'
_space_group_crystal_system monoclinic
_space_group_IT_number 14
_space_group_name_Hall '-P 2ybc'
_space_group_name_H-M_alt 'P 1 21/c 1'
_atom_sites_solution_hydrogens geom
_atom_sites_solution_primary dual
_audit_creation_date 2021-02-09
_audit_creation_method
;
Olex2 1.2
(compiled 2018.05.29 svn.r3508 for OlexSys, GUI svn.r5506)
;
_audit_update_record
;
2021-03-22 deposited with the CCDC.	2021-10-18 downloaded from the CCDC.
;
_cell_angle_alpha 90
_cell_angle_beta 96.263(11)
_cell_angle_gamma 90
_cell_formula_units_Z 4
_cell_length_a 4.9210(11)
_cell_length_b 21.735(4)
_cell_length_c 13.1847(11)
_cell_measurement_reflns_used 9934
_cell_measurement_temperature 100.0
_cell_measurement_theta_max 66.93
_cell_measurement_theta_min 3.95
_cell_volume 1401.8(4)
_computing_cell_refinement 'Bruker SAINT V8.38A (Bruker AXS)'
_computing_data_collection 'Bruker APEX3 ver.2018.7-2(Bruker AXS)'
_computing_data_reduction 'Bruker SAINT V8.38A (Bruker AXS)'
_computing_molecular_graphics 'Bruker ShelXLe(Huebschle et all. 2011)'
_computing_publication_material 'Bruker ShelXLe(Huebschle et all. 2011)'
_computing_structure_refinement 'SHELXL-2018/3 (Sheldrick 2018)'
_computing_structure_solution 'SHELXT 2014/5(Sheldrick 2014)'
_diffrn_ambient_temperature 100.0
_diffrn_detector 'CPAD area detector'
_diffrn_detector_area_resol_mean 7.407
_diffrn_detector_type 'Bruker Photon III'
_diffrn_measured_fraction_theta_full 0.991
_diffrn_measured_fraction_theta_max 0.991
_diffrn_measurement_device 'four-circle diffractometer'
_diffrn_measurement_device_type 'Bruker APEX3_IMuS Diamond_Photon III'
_diffrn_measurement_method '\w and \f scans'
_diffrn_radiation_collimation '0.5 mm double-pinhole'
_diffrn_radiation_monochromator 'mirror optics'
_diffrn_radiation_probe x-ray
_diffrn_radiation_type CuK\a
_diffrn_radiation_wavelength 1.54184
_diffrn_reflns_av_R_equivalents 0.0581
_diffrn_reflns_av_unetI/netI 0.0277
_diffrn_reflns_Laue_measured_fraction_full 0.991
_diffrn_reflns_Laue_measured_fraction_max 0.991
_diffrn_reflns_limit_h_max 5
_diffrn_reflns_limit_h_min -5
_diffrn_reflns_limit_k_max 25
_diffrn_reflns_limit_k_min -25
_diffrn_reflns_limit_l_max 14
_diffrn_reflns_limit_l_min -15
_diffrn_reflns_number 29097
_diffrn_reflns_point_group_measured_fraction_full 0.991
_diffrn_reflns_point_group_measured_fraction_max 0.991
_diffrn_reflns_theta_full 66.212
_diffrn_reflns_theta_max 66.212
_diffrn_reflns_theta_min 3.939
_diffrn_source 'microfocus sealed X-ray tube'
_diffrn_source_target Mo
_diffrn_source_type 'Incoatec I\ms Diamond'
_diffrn_standards_number 0
_exptl_absorpt_coefficient_mu 0.959
_exptl_absorpt_correction_T_max 0.7528
_exptl_absorpt_correction_T_min 0.6132
_exptl_absorpt_correction_type multi-scan
_exptl_absorpt_process_details
'SADABS-2016/2 (Bruker,2016/2) was used for absorption correction. wR2(int) was 0.1236 before and 0.0769 after correction. The Ratio of minimum to maximum transmission is 0.8146. The \l/2 correction factor is Not present.'
_exptl_crystal_colour 'clear yellowish yellow'
_exptl_crystal_colour_lustre clear
_exptl_crystal_colour_modifier yellowish
_exptl_crystal_colour_primary yellow
_exptl_crystal_density_diffrn 1.489
_exptl_crystal_description needle
_exptl_crystal_F_000 656
_exptl_crystal_recrystallization_method 'Re-crystallisation from solvent: methanol'
_exptl_crystal_size_max 0.21
_exptl_crystal_size_mid 0.19
_exptl_crystal_size_min 0.11
_refine_diff_density_max 0.220
_refine_diff_density_min -0.278
_refine_diff_density_rms 0.067
_refine_ls_extinction_method none
_refine_ls_goodness_of_fit_ref 1.066
_refine_ls_hydrogen_treatment constr
_refine_ls_matrix_type full
_refine_ls_number_parameters 212
_refine_ls_number_reflns 2436
_refine_ls_number_restraints 0
_refine_ls_restrained_S_all 1.066
_refine_ls_R_factor_all 0.0460
_refine_ls_R_factor_gt 0.0442
_refine_ls_shift/su_max 0.000
_refine_ls_shift/su_mean 0.000
_refine_ls_structure_factor_coef Fsqd
_refine_ls_weighting_details 'w=1/[\s^2^(Fo^2^)+(0.0578P)^2^+0.8470P] where P=(Fo^2^+2Fc^2^)/3'
_refine_ls_weighting_scheme calc
_refine_ls_wR_factor_gt 0.1105
_refine_ls_wR_factor_ref 0.1120
_reflns_Friedel_coverage 0.000
_reflns_number_gt 2323
_reflns_number_total 2436
_reflns_threshold_expression 'I > 2\s(I)'
_cod_data_source_file d1ra07496b2.cif
_cod_data_source_block pj_kuc_0m_a_a
_cod_database_code 7243877
_shelx_shelxl_version_number 2018/3
_shelx_space_group_comment
;
The symmetry employed for this shelxl refinement is uniquely defined
by the following loop, which should always be used as a source of
symmetry information in preference to the above space-group names.
They are only intended as comments.
;
_shelx_estimated_absorpt_t_max 0.902
_shelx_estimated_absorpt_t_min 0.824
_olex2_refinement_description
;
1. Fixed Uiso
 At 1.2 times of:
  All C(H) groups
 At 1.5 times of:
  All C(H,H,H) groups, All O(H) groups
2.a Aromatic/amide H refined with riding coordinates:
 C3(H3A), C6(H6A), C2'(H2'), C3'(H3'), C4'(H4'), C5'(H5')
2.b Idealised Me refined as rotating group:
 C00I(H00A,H00B,H00C), C00M(H00D,H00E,H00F)
2.c Idealised tetrahedral OH refined as rotating group:
 O3(H3), O6(H6)
;
_olex2_submission_special_instructions 'No special instructions were received'

loop_
_space_group_symop_operation_xyz
'x, y, z'
'-x, y+1/2, -z+1/2'
'-x, -y, -z'
'x, -y-1/2, z-1/2'

loop_
_atom_site_label
_atom_site_type_symbol
_atom_site_fract_x
_atom_site_fract_y
_atom_site_fract_z
_atom_site_U_iso_or_equiv
_atom_site_adp_type
_atom_site_occupancy
_atom_site_site_symmetry_order
_atom_site_calc_flag
_atom_site_refinement_flags_posn
_atom_site_refinement_flags_adp
_atom_site_refinement_flags_occupancy
_atom_site_disorder_assembly
_atom_site_disorder_group
O1 O 0.1833(2) 0.47644(5) 0.75977(8) 0.0199(3) Uani 1 1 d . . . . .
O2 O -0.0393(2) 0.38550(5) 0.49171(8) 0.0212(3) Uani 1 1 d . . . . .
O3 O 0.3702(2) 0.30931(5) 0.53715(9) 0.0244(3) Uani 1 1 d . . . . .
H3 H 0.241973 0.325222 0.501669 0.037 Uiso 1 1 calc GR . . . .
O4 O 0.8798(2) 0.33798(5) 0.86615(9) 0.0234(3) Uani 1 1 d . . . . .
O5 O 0.5903(2) 0.43963(5) 0.89893(9) 0.0235(3) Uani 1 1 d . . . . .
O6 O -0.5106(2) 0.56087(6) 0.60052(9) 0.0252(3) Uani 1 1 d . . . . .
H6 H -0.639912 0.583123 0.580434 0.038 Uiso 1 1 calc GR . . . .
C2 C -0.0274(3) 0.49813(8) 0.69265(12) 0.0184(4) Uani 1 1 d . . . . .
C3 C -0.1073(3) 0.46825(8) 0.60398(12) 0.0199(4) Uani 1 1 d . . . . .
H3A H -0.255521 0.483235 0.561302 0.024 Uiso 1 1 calc R . . . .
C4 C 0.0316(3) 0.41401(7) 0.57447(12) 0.0184(4) Uani 1 1 d . . . . .
C5 C 0.4235(3) 0.34175(8) 0.62524(12) 0.0197(4) Uani 1 1 d . . . . .
C6 C 0.6352(3) 0.32257(7) 0.69660(13) 0.0200(4) Uani 1 1 d . . . . .
H6A H 0.742266 0.288907 0.683066 0.024 Uiso 1 1 calc R . . . .
C7 C 0.6861(3) 0.35446(8) 0.78931(13) 0.0198(4) Uani 1 1 d . . . . .
C8 C 0.5338(3) 0.40686(8) 0.80977(12) 0.0191(4) Uani 1 1 d . . . . .
C1' C -0.1322(3) 0.55633(8) 0.73075(12) 0.0193(4) Uani 1 1 d . . . . .
C2' C 0.0093(4) 0.58433(8) 0.81722(13) 0.0241(4) Uani 1 1 d . . . . .
H2' H 0.160582 0.564425 0.850779 0.029 Uiso 1 1 calc R . . . .
C3' C -0.0692(4) 0.64049(8) 0.85390(13) 0.0259(4) Uani 1 1 d . . . . .
H3' H 0.028514 0.658000 0.911045 0.031 Uiso 1 1 calc R . . . .
C4' C -0.2958(4) 0.67052(8) 0.80447(13) 0.0248(4) Uani 1 1 d . . . . .
H4' H -0.350054 0.708299 0.828557 0.030 Uiso 1 1 calc R . . . .
C5' C -0.4408(4) 0.64421(8) 0.71943(13) 0.0236(4) Uani 1 1 d . . . . .
H5' H -0.591373 0.664730 0.686646 0.028 Uiso 1 1 calc R . . . .
C6' C -0.3643(3) 0.58724(8) 0.68209(12) 0.0204(4) Uani 1 1 d . . . . .
C4A C 0.2618(3) 0.39350(7) 0.64400(12) 0.0187(4) Uani 1 1 d . . . . .
C8A C 0.3264(3) 0.42541(7) 0.73630(12) 0.0189(4) Uani 1 1 d . . . . .
C00I C 1.0404(4) 0.28431(8) 0.85185(14) 0.0255(4) Uani 1 1 d . . . . .
H00A H 1.135240 0.289617 0.792568 0.038 Uiso 1 1 calc GR . . . .
H00B H 0.922833 0.249039 0.842679 0.038 Uiso 1 1 calc GR . . . .
H00C H 1.170654 0.278306 0.910703 0.038 Uiso 1 1 calc GR . . . .
C00M C 0.4181(4) 0.42078(9) 0.97543(14) 0.0289(4) Uani 1 1 d . . . . .
H00D H 0.229823 0.423147 0.947647 0.043 Uiso 1 1 calc GR . . . .
H00E H 0.448773 0.447453 1.033591 0.043 Uiso 1 1 calc GR . . . .
H00F H 0.461505 0.379217 0.995871 0.043 Uiso 1 1 calc GR . . . .

loop_
_atom_site_aniso_label
_atom_site_aniso_U_11
_atom_site_aniso_U_22
_atom_site_aniso_U_33
_atom_site_aniso_U_23
_atom_site_aniso_U_13
_atom_site_aniso_U_12
O1 0.0201(6) 0.0212(6) 0.0173(6) -0.0007(4) -0.0031(4) 0.0035(4)
O2 0.0222(6) 0.0235(6) 0.0168(6) -0.0009(5) -0.0022(4) 0.0005(5)
O3 0.0265(7) 0.0247(6) 0.0204(6) -0.0044(5) -0.0048(5) 0.0042(5)
O4 0.0223(6) 0.0246(6) 0.0213(6) -0.0005(5) -0.0059(5) 0.0046(5)
O5 0.0243(7) 0.0257(7) 0.0193(6) -0.0024(5) -0.0027(5) -0.0015(5)
O6 0.0222(7) 0.0272(7) 0.0238(7) -0.0033(5) -0.0080(5) 0.0062(5)
C2 0.0164(8) 0.0209(8) 0.0175(8) 0.0041(6) 0.0000(6) -0.0014(6)
C3 0.0179(8) 0.0229(9) 0.0180(8) 0.0032(7) -0.0015(6) 0.0000(6)
C4 0.0182(8) 0.0212(8) 0.0156(8) 0.0022(6) 0.0005(6) -0.0039(6)
C5 0.0199(9) 0.0215(8) 0.0174(8) -0.0012(7) 0.0005(6) -0.0042(6)
C6 0.0192(8) 0.0178(8) 0.0230(9) -0.0007(7) 0.0023(7) 0.0000(6)
C7 0.0166(8) 0.0220(8) 0.0202(8) 0.0040(7) -0.0017(6) -0.0027(6)
C8 0.0194(9) 0.0206(8) 0.0169(8) -0.0008(6) -0.0001(6) -0.0027(6)
C1' 0.0194(9) 0.0215(8) 0.0170(8) 0.0015(6) 0.0022(6) -0.0002(6)
C2' 0.0222(9) 0.0267(9) 0.0227(9) -0.0011(7) -0.0016(7) 0.0034(7)
C3' 0.0285(10) 0.0267(9) 0.0218(9) -0.0050(7) -0.0004(7) -0.0004(7)
C4' 0.0292(10) 0.0219(9) 0.0240(9) -0.0014(7) 0.0056(7) 0.0016(7)
C5' 0.0218(9) 0.0244(9) 0.0240(9) 0.0023(7) 0.0003(7) 0.0038(7)
C6' 0.0209(9) 0.0236(9) 0.0166(8) 0.0014(7) 0.0013(6) -0.0007(6)
C4A 0.0181(8) 0.0206(8) 0.0174(8) 0.0011(6) 0.0014(6) -0.0019(6)
C8A 0.0183(8) 0.0186(8) 0.0200(9) 0.0008(6) 0.0019(6) 0.0000(6)
C00I 0.0234(9) 0.0229(9) 0.0286(10) 0.0010(7) -0.0048(7) 0.0033(7)
C00M 0.0305(10) 0.0351(10) 0.0208(9) -0.0014(7) 0.0007(7) -0.0019(8)

loop_
_atom_type_symbol
_atom_type_description
_atom_type_scat_dispersion_real
_atom_type_scat_dispersion_imag
_atom_type_scat_source
C C 0.0181 0.0091 'International Tables Vol C Tables 4.2.6.8 and 6.1.1.4'
H H 0.0000 0.0000 'International Tables Vol C Tables 4.2.6.8 and 6.1.1.4'
O O 0.0492 0.0322 'International Tables Vol C Tables 4.2.6.8 and 6.1.1.4'

loop_
_geom_angle_atom_site_label_1
_geom_angle_atom_site_label_2
_geom_angle_atom_site_label_3
_geom_angle
_geom_angle_site_symmetry_1
_geom_angle_site_symmetry_3
_geom_angle_publ_flag
C8A O1 C2 120.31(13) . . ?
C5 O3 H3 109.5 . . ?
C7 O4 C00I 117.89(13) . . ?
C8 O5 C00M 111.73(13) . . ?
C6' O6 H6 109.5 . . ?
O1 C2 C1' 110.06(14) . . ?
C3 C2 O1 121.27(15) . . ?
C3 C2 C1' 128.63(15) . . ?
C2 C3 H3A 119.2 . . ?
C2 C3 C4 121.57(15) . . ?
C4 C3 H3A 119.2 . . ?
O2 C4 C3 122.58(15) . . ?
O2 C4 C4A 121.08(15) . . ?
C3 C4 C4A 116.33(14) . . ?
O3 C5 C6 118.90(15) . . ?
O3 C5 C4A 120.12(14) . . ?
C6 C5 C4A 120.97(15) . . ?
C5 C6 H6A 120.3 . . ?
C5 C6 C7 119.39(15) . . ?
C7 C6 H6A 120.3 . . ?
O4 C7 C6 124.19(15) . . ?
O4 C7 C8 114.53(14) . . ?
C6 C7 C8 121.28(15) . . ?
O5 C8 C7 121.40(14) . . ?
O5 C8 C8A 120.68(15) . . ?
C8A C8 C7 117.92(15) . . ?
C2' C1' C2 119.08(15) . . ?
C2' C1' C6' 117.71(15) . . ?
C6' C1' C2 123.16(15) . . ?
C1' C2' H2' 118.9 . . ?
C3' C2' C1' 122.14(16) . . ?
C3' C2' H2' 118.9 . . ?
C2' C3' H3' 120.3 . . ?
C2' C3' C4' 119.37(16) . . ?
C4' C3' H3' 120.3 . . ?
C3' C4' H4' 120.0 . . ?
C5' C4' C3' 120.08(16) . . ?
C5' C4' H4' 120.0 . . ?
C4' C5' H5' 119.5 . . ?
C4' C5' C6' 121.04(16) . . ?
C6' C5' H5' 119.5 . . ?
O6 C6' C1' 119.42(15) . . ?
O6 C6' C5' 120.92(15) . . ?
C5' C6' C1' 119.65(15) . . ?
C5 C4A C4 123.38(15) . . ?
C8A C4A C4 118.89(15) . . ?
C8A C4A C5 117.71(15) . . ?
O1 C8A C8 115.81(14) . . ?
O1 C8A C4A 121.50(14) . . ?
C8 C8A C4A 122.68(15) . . ?
O4 C00I H00A 109.5 . . ?
O4 C00I H00B 109.5 . . ?
O4 C00I H00C 109.5 . . ?
H00A C00I H00B 109.5 . . ?
H00A C00I H00C 109.5 . . ?
H00B C00I H00C 109.5 . . ?
O5 C00M H00D 109.5 . . ?
O5 C00M H00E 109.5 . . ?
O5 C00M H00F 109.5 . . ?
H00D C00M H00E 109.5 . . ?
H00D C00M H00F 109.5 . . ?
H00E C00M H00F 109.5 . . ?

loop_
_geom_bond_atom_site_label_1
_geom_bond_atom_site_label_2
_geom_bond_distance
_geom_bond_site_symmetry_2
_geom_bond_publ_flag
O1 C2 1.3710(19) . ?
O1 C8A 1.367(2) . ?
O2 C4 1.270(2) . ?
O3 H3 0.8200 . ?
O3 C5 1.360(2) . ?
O4 C7 1.361(2) . ?
O4 C00I 1.433(2) . ?
O5 C8 1.3765(19) . ?
O5 C00M 1.445(2) . ?
O6 H6 0.8200 . ?
O6 C6' 1.354(2) . ?
C2 C3 1.358(2) . ?
C2 C1' 1.475(2) . ?
C3 H3A 0.9300 . ?
C3 C4 1.438(2) . ?
C4 C4A 1.448(2) . ?
C5 C6 1.389(2) . ?
C5 C4A 1.415(2) . ?
C6 H6A 0.9300 . ?
C6 C7 1.404(2) . ?
C7 C8 1.405(2) . ?
C8 C8A 1.388(2) . ?
C1' C2' 1.408(2) . ?
C1' C6' 1.417(2) . ?
C2' H2' 0.9300 . ?
C2' C3' 1.383(2) . ?
C3' H3' 0.9300 . ?
C3' C4' 1.391(3) . ?
C4' H4' 0.9300 . ?
C4' C5' 1.385(2) . ?
C5' H5' 0.9300 . ?
C5' C6' 1.399(2) . ?
C4A C8A 1.407(2) . ?
C00I H00A 0.9600 . ?
C00I H00B 0.9600 . ?
C00I H00C 0.9600 . ?
C00M H00D 0.9600 . ?
C00M H00E 0.9600 . ?
C00M H00F 0.9600 . ?

loop_
_geom_torsion_atom_site_label_1
_geom_torsion_atom_site_label_2
_geom_torsion_atom_site_label_3
_geom_torsion_atom_site_label_4
_geom_torsion
_geom_torsion_site_symmetry_1
_geom_torsion_site_symmetry_2
_geom_torsion_site_symmetry_3
_geom_torsion_site_symmetry_4
_geom_torsion_publ_flag
O1 C2 C3 C4 -2.5(2) . . . . ?
O1 C2 C1' C2' 7.9(2) . . . . ?
O1 C2 C1' C6' -174.76(14) . . . . ?
O2 C4 C4A C5 0.6(2) . . . . ?
O2 C4 C4A C8A -177.86(14) . . . . ?
O3 C5 C6 C7 -177.84(14) . . . . ?
O3 C5 C4A C4 1.6(2) . . . . ?
O3 C5 C4A C8A -179.90(14) . . . . ?
O4 C7 C8 O5 3.1(2) . . . . ?
O4 C7 C8 C8A -177.99(14) . . . . ?
O5 C8 C8A O1 -1.3(2) . . . . ?
O5 C8 C8A C4A 179.83(14) . . . . ?
C2 O1 C8A C8 -179.39(14) . . . . ?
C2 O1 C8A C4A -0.5(2) . . . . ?
C2 C3 C4 O2 -179.75(15) . . . . ?
C2 C3 C4 C4A -0.5(2) . . . . ?
C2 C1' C2' C3' 176.58(16) . . . . ?
C2 C1' C6' O6 4.5(2) . . . . ?
C2 C1' C6' C5' -176.07(15) . . . . ?
C3 C2 C1' C2' -169.86(17) . . . . ?
C3 C2 C1' C6' 7.5(3) . . . . ?
C3 C4 C4A C5 -178.65(15) . . . . ?
C3 C4 C4A C8A 2.9(2) . . . . ?
C4 C4A C8A O1 -2.5(2) . . . . ?
C4 C4A C8A C8 176.34(15) . . . . ?
C5 C6 C7 O4 176.97(15) . . . . ?
C5 C6 C7 C8 -2.5(2) . . . . ?
C5 C4A C8A O1 178.98(14) . . . . ?
C5 C4A C8A C8 -2.2(2) . . . . ?
C6 C5 C4A C4 -177.28(15) . . . . ?
C6 C5 C4A C8A 1.2(2) . . . . ?
C6 C7 C8 O5 -177.43(15) . . . . ?
C6 C7 C8 C8A 1.5(2) . . . . ?
C7 C8 C8A O1 179.75(14) . . . . ?
C7 C8 C8A C4A 0.9(2) . . . . ?
C1' C2 C3 C4 175.00(16) . . . . ?
C1' C2' C3' C4' 0.3(3) . . . . ?
C2' C1' C6' O6 -178.04(15) . . . . ?
C2' C1' C6' C5' 1.3(2) . . . . ?
C2' C3' C4' C5' 0.1(3) . . . . ?
C3' C4' C5' C6' 0.4(3) . . . . ?
C4' C5' C6' O6 178.28(16) . . . . ?
C4' C5' C6' C1' -1.1(3) . . . . ?
C6' C1' C2' C3' -0.9(3) . . . . ?
C4A C5 C6 C7 1.1(2) . . . . ?
C8A O1 C2 C3 3.1(2) . . . . ?
C8A O1 C2 C1' -174.86(13) . . . . ?
C00I O4 C7 C6 -0.6(2) . . . . ?
C00I O4 C7 C8 178.87(14) . . . . ?
C00M O5 C8 C7 -95.55(18) . . . . ?
C00M O5 C8 C8A 85.55(19) . . . . ?
